data_4503096
loop_
_publ_author_name
'Cavero, Emma'
'Gim\'enez, Raquel'
'Uriel, Santiago'
'Beltr\'an, Eduardo'
'Serrano, Jos\'e Luis'
'Alkorta, Ibon'
'Elguero, Jos\'e'

_publ_section_title
;
 The Boat Conformation in Pyrazaboles. A Theoretical and Experimental
 Study&#x2020;
;
_journal_issue 3
_journal_name_full 'Crystal Growth &amp; Design'
_journal_page_first 838
_journal_paper_doi 10.1021/cg0702939
_journal_volume 8
_journal_year 2008
_chemical_formula_sum 'C10 H6 B2 F4 N4'
_chemical_formula_weight 279.81
_chemical_name_systematic 4,4,8,8-tetrafluoro-2,6-bis(ethynyl)pyrazabole
_space_group_IT_number 12
_symmetry_cell_setting monoclinic
_symmetry_space_group_name_Hall '-C 2y'
_symmetry_space_group_name_H-M 'C 1 2/m 1'
_atom_sites_solution_hydrogens geom
_atom_sites_solution_primary direct
_atom_sites_solution_secondary difmap
_audit_creation_method
;
CrysAlis RED, Oxford Diffraction Ltd.,
Version 1.171.29.10 
;
_cell_angle_alpha 90.00
_cell_angle_beta 100.205(18)
_cell_angle_gamma 90.00
_cell_formula_units_Z 2
_cell_length_a 10.974(3)
_cell_length_b 9.604(4)
_cell_length_c 5.5258(10)
_cell_measurement_reflns_used 4077
_cell_measurement_temperature 295
_cell_measurement_theta_max 28.5624
_cell_measurement_theta_min 3.7111
_cell_volume 573.2(3)
_computing_molecular_graphics 'Bruker SHELXTL'
_computing_publication_material 'Bruker SHELXTL'
_computing_structure_refinement 'Bruker SHELXTL'
_computing_structure_solution 'Bruker SHELXTL'
_diffrn_ambient_temperature 295
_diffrn_detector_area_resol_mean 16.3990
_diffrn_measured_fraction_theta_full 0.989
_diffrn_measured_fraction_theta_max 0.989
_diffrn_measurement_details
;
  1 omega  -53.00    1.00   1.0000   20.0000
omega____ theta____ kappa____ phi______ omega'___ theta'___ frames
    -      -21.1177   75.0000  240.0000    0.0000    0.0000 54

  2 omega  -47.00    4.00   1.0000   20.0000
omega____ theta____ kappa____ phi______ omega'___ theta'___ frames
    -      -21.1177   48.0000  -13.0000    0.0000    0.0000 51

  3 omega  -43.00   11.00   1.0000   20.0000
omega____ theta____ kappa____ phi______ omega'___ theta'___ frames
    -      -21.1177  -75.0000    0.0000    0.0000    0.0000 54

  4 omega  -51.00    1.00   1.0000   20.0000
omega____ theta____ kappa____ phi______ omega'___ theta'___ frames
    -       21.5865  -45.0000  240.0000    0.0000    0.0000 52

  5 omega  -51.00    4.00   1.0000   20.0000
omega____ theta____ kappa____ phi______ omega'___ theta'___ frames
    -       21.5865  -75.0000  120.0000    0.0000    0.0000 55

  6 omega  -11.00   44.00   1.0000   20.0000
omega____ theta____ kappa____ phi______ omega'___ theta'___ frames
    -       21.5865   75.0000    0.0000    0.0000    0.0000 55

  7 phi   -150.00  -88.00   1.0000   20.0000
omega____ theta____ kappa____ phi______ omega'___ theta'___ frames
  40.0000   21.5865    0.0000     -        0.0000    0.0000 62

  8 omega   -6.00   46.00   1.0000   20.0000
omega____ theta____ kappa____ phi______ omega'___ theta'___ frames
    -       21.5865   45.0000  120.0000    0.0000    0.0000 52

  9 omega   42.00   94.00   1.0000   20.0000
omega____ theta____ kappa____ phi______ omega'___ theta'___ frames
    -       21.5865   45.0000  240.0000    0.0000    0.0000 52

 10 omega    0.00   54.00   1.0000   20.0000
omega____ theta____ kappa____ phi______ omega'___ theta'___ frames
    -       21.5865  -75.0000  120.0000    0.0000    0.0000 54

 11 omega   40.00   94.00   1.0000   20.0000
omega____ theta____ kappa____ phi______ omega'___ theta'___ frames
    -       21.5865   75.0000    0.0000    0.0000    0.0000 54

 12 omega   -6.00   46.00   1.0000   20.0000
omega____ theta____ kappa____ phi______ omega'___ theta'___ frames
    -       21.5865   45.0000  240.0000    0.0000    0.0000 52

 13 omega   -6.00   46.00   1.0000   20.0000
omega____ theta____ kappa____ phi______ omega'___ theta'___ frames
    -       21.5865   45.0000    0.0000    0.0000    0.0000 52

 14 phi     -2.00   62.00   1.0000   20.0000
omega____ theta____ kappa____ phi______ omega'___ theta'___ frames
 -40.0000  -21.1177    0.0000     -        0.0000    0.0000 64

 15 phi    -32.00   32.00   1.0000   20.0000
omega____ theta____ kappa____ phi______ omega'___ theta'___ frames
 -40.0000  -21.1177    0.0000     -        0.0000    0.0000 64

 16 phi     28.00   92.00   1.0000   20.0000
omega____ theta____ kappa____ phi______ omega'___ theta'___ frames
 -40.0000  -21.1177    0.0000     -        0.0000    0.0000 64

 17 phi    -32.00   32.00   1.0000   20.0000
omega____ theta____ kappa____ phi______ omega'___ theta'___ frames
  40.0000   21.5865    0.0000     -        0.0000    0.0000 64

 18 phi    -62.00    2.00   1.0000   20.0000
omega____ theta____ kappa____ phi______ omega'___ theta'___ frames
  40.0000   21.5865    0.0000     -        0.0000    0.0000 64

 19 phi     58.00  122.00   1.0000   20.0000
omega____ theta____ kappa____ phi______ omega'___ theta'___ frames
  40.0000   21.5865    0.0000     -        0.0000    0.0000 64

 20 phi   -122.00  -58.00   1.0000   20.0000
omega____ theta____ kappa____ phi______ omega'___ theta'___ frames
  40.0000   21.5865    0.0000     -        0.0000    0.0000 64

;
_diffrn_orient_matrix_UB_11 0.0020683485
_diffrn_orient_matrix_UB_12 -0.0249378516
_diffrn_orient_matrix_UB_13 -0.1199368308
_diffrn_orient_matrix_UB_21 -0.0154539691
_diffrn_orient_matrix_UB_22 -0.0676640396
_diffrn_orient_matrix_UB_23 0.0358052426
_diffrn_orient_matrix_UB_31 -0.0637341704
_diffrn_orient_matrix_UB_32 0.0155513059
_diffrn_orient_matrix_UB_33 -0.0362978478
_diffrn_radiation_monochromator graphite
_diffrn_radiation_source 'Enhance (Mo) X-ray Source'
_diffrn_radiation_type MoK\a
_diffrn_radiation_wavelength 0.71073
_diffrn_reflns_av_R_equivalents 0.0178
_diffrn_reflns_av_sigmaI/netI 0.0082
_diffrn_reflns_limit_h_max 14
_diffrn_reflns_limit_h_min -14
_diffrn_reflns_limit_k_max 12
_diffrn_reflns_limit_k_min -12
_diffrn_reflns_limit_l_max 7
_diffrn_reflns_limit_l_min -7
_diffrn_reflns_number 5818
_diffrn_reflns_theta_full 27.46
_diffrn_reflns_theta_max 27.46
_diffrn_reflns_theta_min 2.84
_exptl_absorpt_coefficient_mu 0.145
_exptl_absorpt_correction_T_max 0.975
_exptl_absorpt_correction_T_min 0.952
_exptl_absorpt_correction_type empirical
_exptl_absorpt_process_details
;
CrysAlis RED, Oxford Diffraction Ltd.,
Version 1.171.29.10 (release 13-04-2006 CrysAlis171 .NET)
(compiled Apr 13 2006,12:24:59)
?
;
_exptl_crystal_colour Colorless
_exptl_crystal_density_diffrn 1.621
_exptl_crystal_density_method 'not measured'
_exptl_crystal_description Block
_exptl_crystal_F_000 280
_exptl_crystal_size_max 0.44
_exptl_crystal_size_mid 0.25
_exptl_crystal_size_min 0.19
_refine_diff_density_max 0.220
_refine_diff_density_min -0.172
_refine_diff_density_rms 0.032
_refine_ls_extinction_method none
_refine_ls_goodness_of_fit_ref 1.121
_refine_ls_hydrogen_treatment mixed
_refine_ls_matrix_type full
_refine_ls_number_parameters 58
_refine_ls_number_reflns 691
_refine_ls_number_restraints 0
_refine_ls_restrained_S_all 1.121
_refine_ls_R_factor_all 0.0331
_refine_ls_R_factor_gt 0.0281
_refine_ls_shift/su_max 0.003
_refine_ls_shift/su_mean 0.001
_refine_ls_structure_factor_coef Fsqd
_refine_ls_weighting_details 'calc w=1/[\s^2^(Fo^2^)+(0.0448P)^2^+0.1723P] where P=(Fo^2^+2Fc^2^)/3'
_refine_ls_weighting_scheme calc
_refine_ls_wR_factor_gt 0.0800
_refine_ls_wR_factor_ref 0.0825
_reflns_number_gt 588
_reflns_number_total 691
_reflns_threshold_expression >2sigma(I)
_cod_data_source_file cg0702939-file003.cif
_cod_data_source_block compound_6
_cod_depositor_comments
;
The following automatic conversions were performed:

'_symmetry_cell_setting' value 'Monoclinic' changed to 'monoclinic'
according to /home/saulius/struct/CIF-dictionaries/cif_core.dic
dictionary named 'cif_core.dic' version 2.4.1 from 2010-06-29.

Automatic conversion script
Id: cif_fix_values 1715 2011-07-08 13:25:40Z adriana 
;
_cod_original_sg_symbol_H-M C2/m
_cod_database_code 4503096

loop_
_symmetry_equiv_pos_as_xyz
'x, y, z'
'-x, y, -z'
'x+1/2, y+1/2, z'
'-x+1/2, y+1/2, -z'
'-x, -y, -z'
'x, -y, z'
'-x+1/2, -y+1/2, -z'
'x+1/2, -y+1/2, z'

loop_
_atom_site_label
_atom_site_type_symbol
_atom_site_fract_x
_atom_site_fract_y
_atom_site_fract_z
_atom_site_U_iso_or_equiv
_atom_site_adp_type
_atom_site_occupancy
_atom_site_symmetry_multiplicity
_atom_site_calc_flag
_atom_site_refinement_flags
F1 F 0.42106(7) 0.25302(8) 0.84015(14) 0.0526(3) Uani 1 1 d .
N1 N 0.42425(8) 0.42944(9) 1.14658(16) 0.0301(2) Uani 1 1 d .
B1 B 0.5000 0.33393(17) 1.0000 0.0315(4) Uani 1 2 d S
C1 C 0.1429(2) 0.5000 1.7004(4) 0.0540(5) Uani 1 2 d S
H1 H 0.083(2) 0.5000 1.808(5) 0.086(9) Uiso 1 2 d S
C2 C 0.21226(16) 0.5000 1.5616(3) 0.0390(4) Uani 1 2 d S
C3 C 0.29725(14) 0.5000 1.3933(3) 0.0328(3) Uani 1 2 d S
C4 C 0.34797(11) 0.38592(11) 1.2938(2) 0.0360(3) Uani 1 1 d .
H4 H 0.3370(14) 0.2879(17) 1.318(3) 0.050(4) Uiso 1 1 d .

loop_
_atom_site_aniso_label
_atom_site_aniso_U_11
_atom_site_aniso_U_22
_atom_site_aniso_U_33
_atom_site_aniso_U_23
_atom_site_aniso_U_13
_atom_site_aniso_U_12
F1 0.0597(5) 0.0436(5) 0.0603(5) -0.0215(3) 0.0266(4) -0.0224(3)
N1 0.0341(5) 0.0219(4) 0.0367(5) 0.0007(3) 0.0129(4) -0.0001(3)
B1 0.0371(9) 0.0227(7) 0.0385(9) 0.000 0.0169(7) 0.000
C1 0.0616(13) 0.0439(10) 0.0669(13) 0.000 0.0401(11) 0.000
C2 0.0438(9) 0.0294(7) 0.0480(9) 0.000 0.0199(7) 0.000
C3 0.0335(8) 0.0299(7) 0.0369(8) 0.000 0.0117(6) 0.000
C4 0.0412(6) 0.0271(5) 0.0440(6) 0.0019(4) 0.0191(5) -0.0021(4)

loop_
_atom_type_symbol
_atom_type_description
_atom_type_scat_dispersion_real
_atom_type_scat_dispersion_imag
_atom_type_scat_source
C C 0.0033 0.0016 'International Tables Vol C Tables 4.2.6.8 and 6.1.1.4'
H H 0.0000 0.0000 'International Tables Vol C Tables 4.2.6.8 and 6.1.1.4'
B B 0.0013 0.0007 'International Tables Vol C Tables 4.2.6.8 and 6.1.1.4'
F F 0.0171 0.0103 'International Tables Vol C Tables 4.2.6.8 and 6.1.1.4'
N N 0.0061 0.0033 'International Tables Vol C Tables 4.2.6.8 and 6.1.1.4'

loop_
_geom_angle_atom_site_label_1
_geom_angle_atom_site_label_2
_geom_angle_atom_site_label_3
_geom_angle
_geom_angle_site_symmetry_1
_geom_angle_site_symmetry_3
C4 N1 N1 108.27(6) . 6_565
C4 N1 B1 125.66(9) . .
N1 N1 B1 126.07(6) 6_565 .
F1 B1 F1 110.60(14) . 2_657
F1 B1 N1 109.55(5) . 2_657
F1 B1 N1 109.61(5) 2_657 2_657
F1 B1 N1 109.61(5) . .
F1 B1 N1 109.55(5) 2_657 .
N1 B1 N1 107.86(12) 2_657 .
C1 C2 C3 179.8(2) . .
C4 C3 C4 104.47(14) 6_565 .
C4 C3 C2 127.76(7) 6_565 .
C4 C3 C2 127.76(7) . .
N1 C4 C3 109.50(10) . .

loop_
_geom_bond_atom_site_label_1
_geom_bond_atom_site_label_2
_geom_bond_distance
_geom_bond_site_symmetry_2
F1 B1 1.3651(12) .
N1 C4 1.3337(14) .
N1 N1 1.3553(18) 6_565
N1 B1 1.5579(13) .
B1 F1 1.3651(12) 2_657
B1 N1 1.5579(13) 2_657
C1 C2 1.173(2) .
C2 C3 1.429(2) .
C3 C4 1.3860(15) 6_565
C3 C4 1.3860(15) .
